data_7110511
loop_
_publ_author_name
'Gorman, Christopher B.'
'Su, Wendy Y.'
'Jiang, Hongwei'
'Watson, Christopher M.'
'Boyle, Paul'

_publ_section_title
;
 Hybrid organic--inorganic, hexa-arm dendrimers based on an Mo6Cl8 core
;
_journal_issue 10
_journal_name_full 'Chemical Communications'
_journal_page_first 877
_journal_paper_doi 10.1039/a901590f
_journal_year 1999
_chemical_formula_moiety 'C60 H79 Cl8 Mo6 Na2 O16.50'
_chemical_formula_sum 'C60 H79 Cl8 Mo6 Na2 O16.5'
_chemical_formula_weight 1969.50
_chemical_name_systematic
;
Disodium Hexakis(p-methoxyphenoxy) Octa-\m-3-chloro-Hexamolybdate
;
_space_group_IT_number 15
_symmetry_cell_setting monoclinic
_symmetry_space_group_name_Hall '-C 2yc'
_symmetry_space_group_name_H-M 'C 1 2/c 1'
_atom_sites_solution_primary direct
_atom_sites_solution_secondary difmap
_cell_angle_alpha 90.0
_cell_angle_beta 98.574(12)
_cell_angle_gamma 90.0
_cell_formula_units_Z 4
_cell_length_a 22.9666(19)
_cell_length_b 18.1932(18)
_cell_length_c 18.1761(19)
_cell_measurement_reflns_used 24
_cell_measurement_temperature 148
_cell_measurement_theta_max 18.00
_cell_measurement_theta_min 15.50
_cell_volume 7509.8(13)
_computing_data_reduction 'NRCVAX DATRD2'
_computing_molecular_graphics NRCVAX
_computing_publication_material 'NRCVAX TABLES Jan 94 Version'
_computing_structure_refinement 'NRCVAX LSTSQ'
_computing_structure_solution SIR92
_diffrn_ambient_temperature 148
_diffrn_measurement_device 'Nonius CAD4-MACH    '
_diffrn_measurement_method 'Omega scan b/P/b        '
_diffrn_radiation_monochromator graphite
_diffrn_radiation_source 'xray tube'
_diffrn_radiation_type 'Molybdenum K\a'
_diffrn_radiation_wavelength .71073
_diffrn_reflns_av_R_equivalents .000
_diffrn_reflns_limit_h_max 28
_diffrn_reflns_limit_h_min -29
_diffrn_reflns_limit_k_max 23
_diffrn_reflns_limit_k_min 0
_diffrn_reflns_limit_l_max 23
_diffrn_reflns_limit_l_min 0
_diffrn_reflns_number 8106
_diffrn_reflns_theta_max 27.00
_diffrn_reflns_theta_min 1.50
_diffrn_standards_decay_% 2.1
_diffrn_standards_interval_time 80
_diffrn_standards_number 3
_exptl_absorpt_coefficient_mu 1.33
_exptl_absorpt_correction_T_max .9941
_exptl_absorpt_correction_T_min .9353
_exptl_absorpt_correction_type psi-scan
_exptl_absorpt_process_details 'NRCVAX ABSORP'
_exptl_crystal_colour orange
_exptl_crystal_density_diffrn 1.742
_exptl_crystal_description prism
_exptl_crystal_F_000 3890.30
_exptl_crystal_size_max .48
_exptl_crystal_size_mid .18
_exptl_crystal_size_min .12
_refine_diff_density_max 1.17
_refine_diff_density_min -.59
_refine_ls_extinction_coef 0.017(3)
_refine_ls_extinction_method Larson
_refine_ls_goodness_of_fit_obs 1.42
_refine_ls_hydrogen_treatment riding
_refine_ls_matrix_type full
_refine_ls_number_parameters 432
_refine_ls_number_reflns 6094
_refine_ls_R_factor_all .037
_refine_ls_R_factor_obs .036
_refine_ls_shift/esd_max .002
_refine_ls_structure_factor_coef F
_refine_ls_weighting_details '1/(\s^2^(F)+ .00025F^2^) '
_refine_ls_weighting_scheme sigma
_refine_ls_wR_factor_all .042
_refine_ls_wR_factor_obs .041
_reflns_number_observed 6108
_reflns_number_total 8106
_reflns_observed_criterion 'Inet > 1.0\s(Inet)'
_cod_data_source_file 901590fsup1.cif
_cod_data_source_block Na2G0
_cod_original_cell_volume 7509.8(12)
_cod_original_sg_symbol_H-M 'C 2/c'
_cod_original_formula_sum 'C60 H79 Cl8 Mo6 Na2 O16.50'
_cod_database_code 7110511

loop_
_symmetry_equiv_pos_as_xyz
x,y,z
-x,-y,-z
1/2+x,1/2+y,z
1/2-x,1/2-y,-z
-x,y,1/2-z
x,-y,1/2+z
1/2-x,1/2+y,1/2-z
1/2+x,1/2-y,1/2+z

loop_
_atom_site_label
_atom_site_fract_x
_atom_site_fract_y
_atom_site_fract_z
_atom_site_U_iso_or_equiv
_atom_site_adp_type
_atom_site_type_symbol
Mo1 .002100(17) .09255(2) .54247(2) .01312(19) Uani Mo
Mo2 -.048312(17) .03600(2) .41772(2) .01270(18) Uani Mo
Mo3 -.065633(17) -.02261(2) .54359(2) .01306(18) Uani Mo
Cl1 .11050(5) .07533(6) .57838(6) .0166(5) Uani Cl
Cl2 -.01400(5) .03152(6) .66117(6) .0169(5) Uani Cl
Cl3 .01905(5) .14294(6) .42066(6) .0169(5) Uani Cl
Cl4 -.10619(5) .10084(6) .50411(6) .0180(5) Uani Cl
O1 .00619(15) .19158(17) .59532(18) .0218(17) Uani O
O2 -.10525(14) .07310(17) .32485(17) .0186(17) Uani O
O3 -.13570(14) -.04505(19) .60024(17) .0198(16) Uani O
O4 -.06598(20) .4812(2) .5517(2) .042(2) Uani O
O5 -.1095(2) .3662(2) .2376(2) .048(3) Uani O
O6 -.34720(16) -.1794(2) .4876(2) .0329(20) Uani O
C1 -.0139(2) .2603(3) .5808(3) .019(2) Uani C
C2 -.0411(2) .2846(3) .5112(3) .026(3) Uani C
C3 -.0588(2) .3575(3) .4992(3) .029(3) Uani C
C4 -.0500(2) .4076(3) .5578(3) .027(3) Uani C
C5 -.0243(3) .3835(3) .6275(3) .033(3) Uani C
C6 -.0061(2) .3118(3) .6390(3) .026(3) Uani C
C7 -.0839(3) .5090(3) .4788(4) .041(3) Uani C
C8 -.1068(2) .1451(3) .3027(3) .019(2) Uani C
C9 -.1402(2) .1977(3) .3333(3) .029(3) Uani C
C10 -.1406(3) .2706(3) .3094(3) .034(3) Uani C
C11 -.1075(3) .2923(3) .2556(3) .029(3) Uani C
C12 -.0752(2) .2407(3) .2238(3) .027(3) Uani C
C13 -.0748(2) .1677(3) .2474(3) .021(3) Uani C
C14 -.0772(3) .3888(3) .1798(4) .050(4) Uani C
C15 -.1864(2) -.0804(3) .5714(3) .019(2) Uani C
C16 -.2025(2) -.1460(3) .6021(3) .024(2) Uani C
C17 -.2555(2) -.1809(3) .5762(3) .028(3) Uani C
C18 -.2935(2) -.1499(3) .5171(3) .024(2) Uani C
C19 -.2779(2) -.0854(3) .4852(3) .026(3) Uani C
C20 -.2252(2) -.0508(3) .5121(3) .023(2) Uani C
C21 -.3683(3) -.2406(3) .5259(3) .039(3) Uani C
Na1 -.14649(9) .00863(11) .21938(10) .0230(10) Uani Na
O1s -.14741(18) -.1172(2) .2312(2) .038(2) Uani O
C1s -.1046(3) -.1724(3) .2227(4) .040(4) Uani C
C2s -.1304(3) -.2447(4) .2358(6) .071(6) Uani C
C3s -.1948(3) -.2323(4) .2313(5) .063(5) Uani C
C4s -.1991(3) -.1540(4) .2524(4) .053(4) Uani C
O2s -.24309(17) .0201(2) .2364(2) .034(2) Uani O
C5s -.2972(3) .0150(3) .1847(3) .037(3) Uani C
C6s -.3436(3) .0529(4) .2207(4) .056(4) Uani C
C7s -.3172(4) .0558(6) .3028(5) .079(6) Uani C
C8s -.2588(8) .0173(8) .3107(9) .043(8) Uani C
C8s' -.2598(11) .0521(12) .3032(13) .037(11) Uani C
O3s .2469(8) .2520(11) .0213(8) .038(4) Uiso O
C9s .2895(13) .2125(16) .0166(17) .050(7) Uiso C
C9s' .2561(16) .1941(20) -.0121(20) .064(9) Uiso C
C10s .2827(9) .1467(11) .0046(11) .079(5) Uiso C
H2 -.048 .250 .471 .0354 Uiso H
H3 -.077 .373 .451 .0387 Uiso H
H5 -.019 .417 .668 .0427 Uiso H
H6 .012 .296 .687 .0361 Uiso H
H7a -.094 .560 .481 .0507 Uiso H
H7b -.052 .504 .450 .0507 Uiso H
H7c -.118 .482 .456 .0507 Uiso H
H9 -.163 .183 .371 .0397 Uiso H
H10 -.165 .306 .330 .0446 Uiso H
H12 -.053 .255 .185 .0375 Uiso H
H13 -.052 .132 .226 .0313 Uiso H
H14a -.081 .441 .172 .0580 Uiso H
H14b -.036 .377 .194 .0580 Uiso H
H14c -.092 .363 .135 .0580 Uiso H
H16 -.176 -.168 .642 .0334 Uiso H
H17 -.266 -.226 .599 .0380 Uiso H
H19 -.304 -.064 .444 .0358 Uiso H
H20 -.215 -.006 .490 .0335 Uiso H
H21a -.406 -.256 .500 .0487 Uiso H
H21b -.341 -.281 .529 .0487 Uiso H
H21c -.373 -.225 .575 .0487 Uiso H
H1sa -.095 -.171 .173 .0510 Uiso H
H1sb -.069 -.164 .257 .0510 Uiso H
H2sa -.122 -.280 .200 .0826 Uiso H
H2sb -.115 -.262 .285 .0826 Uiso H
H3sa -.214 -.239 .181 .0743 Uiso H
H3sb -.212 -.265 .263 .0743 Uiso H
H4sa -.198 -.151 .305 .0627 Uiso H
H4sb -.235 -.132 .228 .0627 Uiso H
H5sa -.293 .039 .139 .0469 Uiso H
H5sb -.308 -.035 .174 .0469 Uiso H
H6sa -.352 .102 .201 .0657 Uiso H
H6sb -.379 .025 .215 .0657 Uiso H
H7sa -.312 .106 .318 .0900 Uiso H
H7sb -.343 .034 .334 .0900 Uiso H
H8sa -.259 -.031 .332 .0540 Uiso H
H8sb -.230 .043 .345 .0540 Uiso H
H8sa' -.242 .100 .311 .0460 Uiso H
H8sb' -.245 .020 .343 .0460 Uiso H
H9sa .310 .231 -.022 .0604 Uiso H
H9sb .316 .217 .062 .0604 Uiso H
H9sa' .236 .188 .030 .0737 Uiso H
H9sb' .232 .174 -.055 .0737 Uiso H
H10sa .313 .116 .031 .0892 Uiso H
H10sb .245 .129 .015 .0892 Uiso H
H10sc .284 .135 -.047 .0892 Uiso H

loop_
_atom_site_aniso_label
_atom_site_aniso_U_11
_atom_site_aniso_U_22
_atom_site_aniso_U_33
_atom_site_aniso_U_12
_atom_site_aniso_U_13
_atom_site_aniso_U_23
_atom_site_aniso_type_symbol
Mo1 .0167(2) .01311(19) .00903(19) -.00201(16) .00019(15) -.00026(15) Mo
Mo2 .01538(20) .01392(19) .00818(18) -.00184(15) -.00025(15) .00060(15) Mo
Mo3 .01480(20) .0155(2) .00867(19) -.00280(16) .00102(15) .00060(15) Mo
Cl1 .0179(5) .0183(6) .0125(5) -.0046(4) -.0013(4) .0000(4) Cl
Cl2 .0212(6) .0211(6) .0084(5) -.0019(4) .0023(4) -.0010(4) Cl
Cl3 .0215(6) .0160(5) .0127(5) -.0042(4) .0010(4) .0028(4) Cl
Cl4 .0189(6) .0193(6) .0152(5) .0016(5) .0006(5) -.0006(4) Cl
O1 .0320(20) .0139(17) .0177(17) .0004(14) -.0026(15) -.0030(14) O
O2 .0237(18) .0198(17) .0109(16) -.0007(14) -.0023(14) .0015(13) O
O3 .0176(17) .0280(19) .0140(16) -.0073(14) .0031(14) -.0008(14) O
O4 .063(3) .023(2) .038(2) .016(2) .006(2) -.0025(18) O
O5 .085(4) .021(2) .037(2) .003(2) .005(2) .0067(18) O
O6 .0229(19) .037(2) .037(2) -.0121(17) -.0033(17) -.0037(18) O
C1 .018(2) .019(2) .020(2) -.0045(19) .0061(20) -.0027(19) C
C2 .036(3) .024(3) .017(2) .001(2) -.002(2) -.006(2) C
C3 .034(3) .028(3) .024(3) .007(2) .000(2) -.002(2) C
C4 .033(3) .017(2) .030(3) .006(2) .004(2) -.003(2) C
C5 .049(4) .022(3) .026(3) .005(3) .003(3) -.008(2) C
C6 .038(3) .023(3) .017(3) .004(2) .002(2) -.002(2) C
C7 .039(4) .029(3) .054(4) .011(3) .005(3) .008(3) C
C8 .022(2) .022(2) .012(2) .000(2) -.0056(19) .0023(19) C
C9 .032(3) .033(3) .024(3) .010(2) .007(2) .007(2) C
C10 .048(4) .028(3) .027(3) .014(3) .007(3) .003(2) C
C11 .045(3) .021(3) .021(3) .004(2) -.001(2) .007(2) C
C12 .037(3) .026(3) .019(3) -.004(2) .004(2) .005(2) C
C13 .029(3) .021(3) .015(2) .001(2) .002(2) .0004(19) C
C14 .073(5) .029(3) .041(4) -.010(3) -.008(4) .012(3) C
C15 .019(2) .021(3) .017(2) -.0017(19) .0069(20) -.0021(19) C
C16 .022(3) .027(3) .022(3) -.001(2) -.001(2) .004(2) C
C17 .024(3) .027(3) .033(3) -.007(2) .006(2) .004(2) C
C18 .019(2) .028(3) .025(3) -.006(2) .006(2) -.009(2) C
C19 .023(3) .033(3) .021(3) -.004(2) -.001(2) .004(2) C
C20 .025(3) .025(3) .020(3) -.003(2) .005(2) .005(2) C
C21 .032(3) .040(3) .044(4) -.018(3) .005(3) -.009(3) C
Na1 .0272(11) .0260(10) .0153(10) -.0040(9) .0013(8) -.0018(8) Na
O1s .039(2) .026(2) .048(3) -.0032(18) .005(2) -.0011(19) O
C1s .041(4) .029(3) .052(4) .000(3) .016(3) -.001(3) C
C2s .041(4) .034(4) .142(8) .002(3) .028(5) .008(5) C
C3s .044(4) .042(4) .106(7) -.004(3) .020(4) .000(4) C
C4s .041(4) .049(4) .068(5) -.007(3) .002(4) -.011(4) C
O2s .026(2) .050(3) .026(2) .0017(18) .0052(17) .0019(18) O
C5s .030(3) .043(4) .038(3) -.005(3) .001(3) .005(3) C
C6s .044(4) .070(5) .054(5) .023(4) .006(4) .006(4) C
C7s .058(5) .135(9) .047(5) .045(6) .015(4) .013(5) C
C8s .050(8) .053(10) .029(7) .017(8) .019(6) .010(8) C
C8s' .029(9) .057(14) .022(9) .013(12) -.004(7) -.002(11) C

loop_
_atom_type_symbol
_atom_type_scat_dispersion_real
_atom_type_scat_dispersion_imag
_atom_type_scat_source
Mo -1.683 .686 'International Tables Vol. IV Table 2.2B'
Cl .148 .159 'International Tables Vol. IV Table 2.2B'
C .003 .002 'International Tables Vol. IV Table 2.2B'
H .000 .000 'International Tables Vol. IV Table 2.2B'
O .011 .006 'International Tables Vol. IV Table 2.2B'
Na .036 .025 'International Tables Vol. IV Table 2.2B'

loop_
_geom_angle_atom_site_label_1
_geom_angle_atom_site_label_2
_geom_angle_atom_site_label_3
_geom_angle
_geom_angle_site_symmetry_1
_geom_angle_site_symmetry_3
Mo2 Mo1 Mo2 89.827(18) ? 2_556
Mo2 Mo1 Mo3 60.060(15) ? ?
Mo2 Mo1 Mo3 60.175(16) ? 2_556
Mo2 Mo1 Cl1 118.38(3) ? ?
Mo2 Mo1 Cl2 118.20(3) ? ?
Mo2 Mo1 Cl3 58.42(3) ? ?
Mo2 Mo1 Cl4 58.83(3) ? ?
Mo2 Mo1 O1 138.12(9) ? ?
Mo2 Mo1 Mo3 59.990(16) 2_556 ?
Mo2 Mo1 Mo3 59.604(15) 2_556 2_556
Mo2 Mo1 Cl1 57.99(3) 2_556 ?
Mo2 Mo1 Cl2 58.17(3) 2_556 ?
Mo2 Mo1 Cl3 117.68(3) 2_556 ?
Mo2 Mo1 Cl4 118.55(3) 2_556 ?
Mo2 Mo1 O1 132.04(9) 2_556 ?
Mo3 Mo1 Mo3 90.023(18) ? 2_556
Mo3 Mo1 Cl1 117.97(3) ? ?
Mo3 Mo1 Cl2 58.17(3) ? ?
Mo3 Mo1 Cl3 118.45(3) ? ?
Mo3 Mo1 Cl4 58.57(3) ? ?
Mo3 Mo1 O1 133.75(10) ? ?
Mo3 Mo1 Cl1 58.22(3) 2_556 ?
Mo3 Mo1 Cl2 117.77(3) 2_556 ?
Mo3 Mo1 Cl3 58.09(3) 2_556 ?
Mo3 Mo1 Cl4 118.99(3) 2_556 ?
Mo3 Mo1 O1 136.04(10) 2_556 ?
Cl1 Mo1 Cl2 89.35(4) ? ?
Cl1 Mo1 Cl3 89.81(4) ? ?
Cl1 Mo1 Cl4 176.13(4) ? ?
Cl1 Mo1 O1 90.78(10) ? ?
Cl2 Mo1 Cl3 175.34(4) ? ?
Cl2 Mo1 Cl4 89.92(4) ? ?
Cl2 Mo1 O1 89.32(10) ? ?
Cl3 Mo1 Cl4 90.62(4) ? ?
Cl3 Mo1 O1 95.27(10) ? ?
Cl4 Mo1 O1 93.01(10) ? ?
Mo1 Mo2 Mo1 90.173(18) ? 2_556
Mo1 Mo2 Mo3 60.196(16) ? ?
Mo1 Mo2 Mo3 60.340(17) ? 2_556
Mo1 Mo2 Cl1 118.73(3) ? 2_556
Mo1 Mo2 Cl2 118.50(3) ? 2_556
Mo1 Mo2 Cl3 58.38(3) ? ?
Mo1 Mo2 Cl4 58.31(3) ? ?
Mo1 Mo2 O2 136.16(9) ? ?
Mo1 Mo2 Mo3 60.143(15) 2_556 ?
Mo1 Mo2 Mo3 59.747(15) 2_556 2_556
Mo1 Mo2 Cl1 58.44(3) 2_556 2_556
Mo1 Mo2 Cl2 58.45(3) 2_556 2_556
Mo1 Mo2 Cl3 117.87(3) 2_556 ?
Mo1 Mo2 Cl4 118.58(3) 2_556 ?
Mo1 Mo2 O2 133.61(9) 2_556 ?
Mo3 Mo2 Mo3 90.195(20) ? 2_556
Mo3 Mo2 Cl1 58.55(3) ? 2_556
Mo3 Mo2 Cl2 118.58(3) ? 2_556
Mo3 Mo2 Cl3 118.55(3) ? ?
Mo3 Mo2 Cl4 58.46(3) ? ?
Mo3 Mo2 O2 133.05(9) ? ?
Mo3 Mo2 Cl1 118.18(3) 2_556 2_556
Mo3 Mo2 Cl2 58.17(3) 2_556 2_556
Mo3 Mo2 Cl3 58.14(3) 2_556 ?
Mo3 Mo2 Cl4 118.63(3) 2_556 ?
Mo3 Mo2 O2 136.71(9) 2_556 ?
Cl1 Mo2 Cl2 89.79(4) 2_556 2_556
Cl1 Mo2 Cl3 175.90(4) 2_556 ?
Cl1 Mo2 Cl4 90.28(4) 2_556 ?
Cl1 Mo2 O2 89.61(9) 2_556 ?
Cl2 Mo2 Cl3 89.38(4) 2_556 ?
Cl2 Mo2 Cl4 176.22(4) 2_556 ?
Cl2 Mo2 O2 92.19(9) 2_556 ?
Cl3 Mo2 Cl4 90.27(4) ? ?
Cl3 Mo2 O2 94.43(9) ? ?
Cl4 Mo2 O2 91.59(9) ? ?
Mo1 Mo3 Mo1 89.977(18) ? 2_556
Mo1 Mo3 Mo2 59.745(16) ? ?
Mo1 Mo3 Mo2 60.263(15) ? 2_556
Mo1 Mo3 Cl1 118.00(3) ? 2_556
Mo1 Mo3 Cl2 58.72(3) ? ?
Mo1 Mo3 Cl3 118.42(3) ? 2_556
Mo1 Mo3 Cl4 58.19(3) ? ?
Mo1 Mo3 O3 131.93(9) ? ?
Mo1 Mo3 Mo2 60.253(16) 2_556 ?
Mo1 Mo3 Mo2a 59.485(16) 2_556 ?
Mo1 Mo3 Cl1a 58.39(3) 2_556 ?
Mo1 Mo3 Cl2 117.92(3) 2_556 ?
Mo1 Mo3 Cl3a 58.09(3) 2_556 ?
Mo1 Mo3 Cl4 118.83(3) 2_556 ?
Mo1 Mo3 O3 137.89(9) 2_556 ?
Mo2 Mo3 Mo2 89.805(20) ? 2_556
Mo2 Mo3 Cl1 58.27(3) ? 2_556
Mo2 Mo3 Cl2 118.44(3) ? ?
Mo2 Mo3 Cl3 118.33(3) ? 2_556
Mo2 Mo3 Cl4 58.60(3) ? ?
Mo2 Mo3 O3 138.28(9) ? ?
Mo2 Mo3 Cl1 117.85(3) 2_556 2_556
Mo2 Mo3 Cl2 58.44(3) 2_556 ?
Mo2 Mo3 Cl3 58.17(3) 2_556 2_556
Mo2 Mo3 Cl4 118.45(3) 2_556 ?
Mo2 Mo3 O3 131.77(9) 2_556 ?
Cl1 Mo3 Cl2 175.70(4) 2_556 ?
Cl1 Mo3 Cl3 89.91(4) 2_556 2_556
Cl1 Mo3 Cl4 90.20(4) 2_556 ?
Cl1 Mo3 O3 96.73(9) 2_556 ?
Cl2 Mo3 Cl3 89.58(4) ? 2_556
Cl2 Mo3 Cl4 90.02(4) ? ?
Cl2 Mo3 O3 87.55(9) ? ?
Cl3 Mo3 Cl4 176.04(4) 2_556 ?
Cl3 Mo3 O3 91.86(10) 2_556 ?
Cl4 Mo3 O3 92.06(10) ? ?
Mo1 Cl1 Mo2 63.58(3) ? 2_556
Mo1 Cl1 Mo3 63.39(3) ? 2_556
Mo2 Cl1 Mo3 63.18(3) 2_556 2_556
Mo1 Cl2 Mo2 63.38(3) ? 2_556
Mo1 Cl2 Mo3 63.11(3) ? ?
Mo2 Cl2 Mo3 63.39(3) 2_556 ?
Mo1 Cl3 Mo2 63.20(3) ? ?
Mo1 Cl3 Mo3 63.82(3) ? 2_556
Mo2 Cl3 Mo3 63.69(3) ? 2_556
Mo1 Cl4 Mo2 62.87(3) ? ?
Mo1 Cl4 Mo3 63.24(3) ? ?
Mo2 Cl4 Mo3 62.95(3) ? ?
Mo1 O1 C1 137.7(3) ? ?
Mo2 O2 C8 122.2(3) ? ?
Mo2 O2 Na1 129.26(16) ? ?
C8 O2 Na1 104.5(3) ? ?
Mo3 O3 C15 125.6(3) ? ?
Mo3 O3 Na1 127.38(16) ? 6_555
C15 O3 Na1 106.9(3) ? 6_555
C4 O4 C7 117.0(4) ? ?
C11 O5 C14 116.7(5) ? ?
C18 O6 C21 117.3(4) ? ?
O1 C1 C2 124.4(4) ? ?
O1 C1 C6 118.1(4) ? ?
C2 C1 C6 117.5(4) ? ?
C1 C2 C3 121.5(5) ? ?
C2 C3 C4 119.8(5) ? ?
O4 C4 C3 124.3(5) ? ?
O4 C4 C5 116.7(5) ? ?
C3 C4 C5 119.0(5) ? ?
C4 C5 C6 121.1(5) ? ?
C1 C6 C5 121.1(5) ? ?
O2 C8 C9 122.2(4) ? ?
O2 C8 C13 120.1(4) ? ?
C9 C8 C13 117.7(4) ? ?
C8 C9 C10 120.5(5) ? ?
C9 C10 C11 120.9(5) ? ?
O5 C11 C10 116.3(5) ? ?
O5 C11 C12 124.4(5) ? ?
C10 C11 C12 119.3(5) ? ?
C11 C12 C13 120.0(5) ? ?
C8 C13 C12 121.5(5) ? ?
O3 C15 C16 120.9(4) ? ?
O3 C15 C20 121.5(4) ? ?
C16 C15 C20 117.5(4) ? ?
C15 C16 C17 121.9(5) ? ?
C16 C17 C18 119.4(5) ? ?
O6 C18 C17 124.3(5) ? ?
O6 C18 C19 116.1(5) ? ?
C17 C18 C19 119.6(5) ? ?
C18 C19 C20 120.4(5) ? ?
C15 C20 C19 121.2(4) ? ?
O2 Na1 O3 122.69(14) ? 6_554
O2 Na1 O1s 115.68(15) ? ?
O2 Na1 O2s 97.25(15) ? ?
O3 Na1 O1s 112.11(16) 6_554 ?
O3 Na1 O2s 109.95(15) 6_554 ?
O1s Na1 O2s 93.16(16) ? ?
Na1 O1s C1s 132.3(3) ? ?
Na1 O1s C4s 119.9(4) ? ?
C1s O1s C4s 107.8(4) ? ?
O1s C1s C2s 108.0(5) ? ?
C1s C2s C3s 106.1(6) ? ?
C2s C3s C4s 103.6(6) ? ?
O1s C4s C3s 106.5(6) ? ?
Na1 O2s C5s 131.4(3) ? ?
Na1 O2s C8s 120.2(8) ? ?
Na1 O2s C8s' 122.1(10) ? ?
C5s O2s C8s 107.1(8) ? ?
C5s O2s C8s' 105.1(10) ? ?
C8s O2s C8s' 25.8(10) ? ?
O2s C5s C6s 106.6(5) ? ?
C5s C6s C7s 103.8(5) ? ?
C6s C7s C8s 107.3(9) ? ?
C6s C7s C8s' 104.8(12) ? ?
C8s C7s C8s' 25.5(11) ? ?
O2s C8s C7s 103.7(10) ? ?
O2s C8s C8s' 77(3) ? ?
C7s C8s C8s' 61(3) ? ?
O2s C8s' C7s 113.9(17) ? ?
O2s C8s' C8s 77(3) ? ?
C7s C8s' C8s 93(3) ? ?
O3s O3s C9s 67(2) 4_555 ?
O3s O3s C9s 72(2) 4_555 4_555
O3s O3s C9s' 52(2) 4_555 ?
O3s O3s C9s' 86(3) 4_555 4_555
C9s O3s C9s 140(2) ? 4_555
C9s O3s C9s' 43(2) ? ?
C9s O3s C9s' 126(3) ? 4_555
C9sd O3s C9s' 109(3) ? ?
C9sd O3s C9s' 48(3) ? 4_555
C9s' O3s C9s' 139(3) ? 4_555
O3s C9s O3s 39.2(14) ? 4_555
O3s C9s C9s' 69(3) ? ?
O3s C9s C10s 120(3) ? ?
O3s C9s C9s' 54(3) 4_555 ?
O3s C9s C10s 111(3) 4_555 ?
C9s' C9s C10s 58(3) ? ?
O3s C9s' O3s 40.6(17) ? 4_555
O3s C9s' C9s 66(3) ? ?
O3s C9s' C10s 132(4) ? ?
O3s C9s' C9s 76(3) 4_555 ?
O3s C9s' C10s 149(4) 4_555 ?
C9s C9s' C10s 75(3) ? ?
C9s C10s C9s' 46(3) ? ?

loop_
_geom_bond_atom_site_label_1
_geom_bond_atom_site_label_2
_geom_bond_distance
_geom_bond_site_symmetry_2
Mo1 Mo2 2.5996(6) ?
Mo1 Mo2 2.6251(6) 2_556
Mo1 Mo3 2.6115(6) ?
Mo1 Mo3 2.6222(6) 2_556
Mo1 Cl1 2.4976(12) ?
Mo1 Cl2 2.5024(11) ?
Mo1 Cl3 2.4802(12) ?
Mo1 Cl4 2.4855(12) ?
Mo1 O1 2.037(3) ?
Mo2 Mo1 2.6251(6) 2_556
Mo2 Mo3 2.6079(6) ?
Mo2 Mo3 2.6179(6) 2_556
Mo2 Cl1 2.4855(11) 2_556
Mo2 Cl2 2.4950(12) 2_556
Mo2 Cl3 2.4813(11) ?
Mo2 Cl4 2.4994(12) ?
Mo2 O2 2.087(3) ?
Mo3 Mo1 2.6222(6) 2_556
Mo3 Mo2 2.6179(6) 2_556
Mo3 Cl1 2.4932(12) 2_556
Mo3 Cl2 2.4876(12) ?
Mo3 Cl3 2.4803(12) 2_556
Mo3 Cl4 2.4956(12) ?
Mo3 O3 2.076(3) ?
Cl1 Mo2 2.4855(11) 2_556
Cl1 Mo3 2.4932(12) 2_556
Cl2 Mo2 2.4950(12) 2_556
Cl3 Mo3 2.4803(12) 2_556
O1 C1 1.346(6) ?
O2 C8 1.369(6) ?
O2 Na1 2.325(4) ?
O3 C15 1.364(6) ?
O3 Na1 2.313(4) 6_555
O4 C4 1.388(6) ?
O4 C7 1.422(8) ?
O5 C11 1.383(6) ?
O5 C14 1.432(9) ?
O6 C18 1.378(6) ?
O6 C21 1.437(7) ?
C1 C2 1.397(7) ?
C1 C6 1.403(7) ?
C2 C3 1.396(7) ?
C3 C4 1.394(7) ?
C4 C5 1.386(8) ?
C5 C6 1.377(8) ?
C8 C9 1.393(7) ?
C8 C13 1.393(7) ?
C9 C10 1.394(8) ?
C10 C11 1.383(8) ?
C11 C12 1.374(8) ?
C12 C13 1.396(7) ?
C15 C16 1.391(7) ?
C15 C20 1.401(7) ?
C16 C17 1.391(7) ?
C17 C18 1.397(8) ?
C18 C19 1.380(7) ?
C19 C20 1.387(7) ?
Na1 O3c 2.313(4) ?
Na1 O1s 2.300(4) ?
Na1 O2s 2.295(4) ?
O1s C1s 1.431(7) ?
O1s C4s 1.464(8) ?
C1s C2s 1.476(9) ?
C2s C3s 1.486(10) ?
C3s C4s 1.484(10) ?
O2s C5s 1.446(7) ?
O2s C8s 1.449(17) ?
O2s C8s' 1.45(2) ?
C5s C6s 1.500(9) ?
C6s C7s 1.525(11) ?
C7s C8s 1.502(18) ?
C7s C8s' 1.32(3) ?
C8s C8s' .65(2) ?
O3s O3s .81(3) 4_555
O3s C9s 1.23(3) ?
O3s C9s 1.19(4) 4_555
O3s C9s' 1.25(4) ?
O3s C9s' 1.00(4) 4_555
C9s O3s 1.19(4) 4_555
C9s C9s' .92(5) ?
C9s C10s 1.22(4) ?
C9s' O3s 1.00(4) 4_555
C9s' C10s 1.08(4) ?
